data_2010378
loop_
_publ_author_name
'Hellier, Desmond G.'
'Motevalli, Majid'

_publ_section_title
;
 Two Isomeric Sulfites of 10\b-Pinane-2,3\a-diol
;
_journal_issue 1
_journal_name_full 'Acta Crystallographica Section C'
_journal_page_first 116
_journal_page_last 119
_journal_paper_doi 10.1107/S0108270194007183
_journal_volume 51
_journal_year 1995
_chemical_formula_sum 'C10 H16 O3 S'
_chemical_formula_weight 216.29
_chemical_name_systematic
;
 ?
;
_space_group_IT_number 19
_symmetry_cell_setting orthorhombic
_symmetry_space_group_name_Hall 'P 2ac 2ab'
_symmetry_space_group_name_H-M 'P 21 21 21'
_audit_creation_method SHELXL
_cell_angle_alpha 90.00
_cell_angle_beta 90.00
_cell_angle_gamma 90.00
_cell_formula_units_Z 4
_cell_length_a 7.1760(10)
_cell_length_b 11.969(2)
_cell_length_c 12.621(2)
_cell_measurement_reflns_used 25
_cell_measurement_temperature 293(2)
_cell_measurement_theta_max 13
_cell_measurement_theta_min 11
_cell_volume 1084.0(3)
_computing_cell_refinement CAD4/PC
_computing_data_collection 'CAD4/PC software (Enraf-Nonius, 1989)'
_computing_data_reduction CAD4
_computing_molecular_graphics 'PLUTON (Spek, 1993)'
_computing_publication_material SHELXL-93
_computing_structure_refinement 'SHELXL-93 (Sheldrick, 1993)'
_computing_structure_solution 'SHELXS-86 (Sheldrick, 1990)'
_diffrn_ambient_temperature 293(2)
_diffrn_measurement_device 'Enraf-Nonius CAD4 4-circle'
_diffrn_measurement_method 2\q/\w
_diffrn_radiation_monochromator graphite
_diffrn_radiation_source 'fine-focus sealed tube'
_diffrn_radiation_type MoK\a
_diffrn_radiation_wavelength 0.71069
_diffrn_reflns_av_R_equivalents 0.0136
_diffrn_reflns_av_sigmaI/netI 0.1969
_diffrn_reflns_limit_h_max 7
_diffrn_reflns_limit_h_min 0
_diffrn_reflns_limit_k_max 13
_diffrn_reflns_limit_k_min 0
_diffrn_reflns_limit_l_max 13
_diffrn_reflns_limit_l_min -2
_diffrn_reflns_number 935
_diffrn_reflns_theta_max 22.97
_diffrn_reflns_theta_min 2.34
_diffrn_standards_decay_% 0
_diffrn_standards_interval_time 60
_diffrn_standards_number 3
_exptl_absorpt_coefficient_mu 0.278
_exptl_absorpt_correction_T_max 0.998
_exptl_absorpt_correction_T_min 0.987
_exptl_absorpt_correction_type empirical
_exptl_crystal_colour colourless
_exptl_crystal_density_diffrn 1.325
_exptl_crystal_density_meas 1.4
_exptl_crystal_density_method flotation
_exptl_crystal_description 'transparent rhombic'
_exptl_crystal_F_000 464
_exptl_crystal_size_max 0.38
_exptl_crystal_size_mid 0.35
_exptl_crystal_size_min 0.30
_refine_diff_density_max 0.248
_refine_diff_density_min -0.256
_refine_ls_abs_structure_details 'Flack H D (1983), Acta Cryst. A39, 876-881'
_refine_ls_abs_structure_Flack 0.2(3)
_refine_ls_extinction_method none
_refine_ls_goodness_of_fit_all 0.947
_refine_ls_goodness_of_fit_obs 1.182
_refine_ls_hydrogen_treatment ' H atoms: calculated using AFIX in SHELXL92 (Sheldrick, 1992)'
_refine_ls_matrix_type full
_refine_ls_number_parameters 138
_refine_ls_number_reflns 897
_refine_ls_number_restraints 0
_refine_ls_restrained_S_all 0.947
_refine_ls_restrained_S_obs 1.182
_refine_ls_R_factor_all 0.1130
_refine_ls_R_factor_obs 0.0477
_refine_ls_shift/esd_max -0.008
_refine_ls_shift/esd_mean 0.001
_refine_ls_structure_factor_coef Fsqd
_refine_ls_weighting_details 'w = 1/[\s^2^(Fo^2^)+(0.0656P)^2^+0.0000P] where P = (Fo^2^+2Fc^2^)/3'
_refine_ls_weighting_scheme calc
_refine_ls_wR_factor_all 0.1163
_refine_ls_wR_factor_obs 0.1046
_reflns_number_observed 531
_reflns_number_total 897
_reflns_observed_criterion >2sigma(I)
_cod_data_source_file hu1093.cif
_cod_data_source_block 2
_cod_depositor_comments
;
The following automatic conversions were performed:
'_symmetry_cell_setting' value 'Orthorhombic' changed to 'orthorhombic'
according to '/home/saulius/struct/CIF-dictionaries/cif_core.dic'
dictionary named 'cif_core.dic' version 2.4.1 from 2010-06-29.

Automatic conversion script
Id: cif_fix_enum 1527 2010-12-29 10:47:43Z saulius 

The following automatic conversions were performed:

'_symmetry_cell_setting' value 'Orthorhombic' changed to
'orthorhombic' according to
/home/saulius/struct/CIF-dictionaries/cif_core.dic dictionary named
'cif_core.dic' version 2.4.1 from 2010-06-29.

Automatic conversion script
Id: cif_fix_values 1715 2011-07-08 13:25:40Z adriana 

The following automatic conversions were performed:

'_refine_ls_weighting_scheme' value 'calc w =
1/[\s^2^(Fo^2^)+(0.0656P)^2^+0.0000P] where P = (Fo^2^+2Fc^2^)/3' was
changed to 'calc'. New tag '_refine_ls_weighting_details' was
created. The value of the new tag was set to 'w =
1/[\s^2^(Fo^2^)+(0.0656P)^2^+0.0000P] where P = (Fo^2^+2Fc^2^)/3'.

Automatic conversion script
Id: cif_fix_values 3143 2015-03-26 13:38:13Z robertas 
;
_cod_database_code 2010378

loop_
_symmetry_equiv_pos_as_xyz
'x, y, z'
'-x+1/2, -y, z+1/2'
'x+1/2, -y+1/2, -z'
'-x, y+1/2, -z+1/2'

loop_
_atom_site_aniso_label
_atom_site_aniso_U_11
_atom_site_aniso_U_22
_atom_site_aniso_U_33
_atom_site_aniso_U_12
_atom_site_aniso_U_13
_atom_site_aniso_U_23
S1 0.0561(14) 0.0567(12) 0.0498(12) 0.0019(12) 0.0046(12) 0.0144(11)
O1 0.062(4) 0.060(3) 0.043(3) -0.009(3) 0.006(3) -0.007(3)
O2 0.049(3) 0.042(3) 0.059(3) 0.004(2) 0.007(3) 0.006(2)
O3 0.046(3) 0.089(4) 0.088(4) -0.007(3) 0.010(3) 0.005(4)
C1 0.026(4) 0.036(4) 0.050(4) -0.001(4) -0.005(4) 0.003(4)
C2 0.030(4) 0.035(4) 0.047(5) -0.004(4) 0.007(4) -0.014(4)
C3 0.038(4) 0.052(5) 0.038(4) -0.010(5) 0.003(4) 0.002(4)
C4 0.067(5) 0.049(4) 0.050(5) 0.009(5) 0.003(5) -0.010(4)
C5 0.030(5) 0.060(5) 0.045(5) 0.015(4) -0.001(4) 0.013(4)
C6 0.039(4) 0.063(5) 0.047(5) -0.004(4) -0.007(4) 0.000(4)
C7 0.045(5) 0.079(7) 0.078(6) 0.020(5) -0.003(5) 0.012(5)
C8 0.051(5) 0.048(5) 0.042(5) -0.008(5) 0.009(4) 0.002(4)
C9 0.070(6) 0.060(5) 0.047(5) 0.001(5) 0.008(4) 0.006(4)
C10 0.084(7) 0.074(6) 0.037(4) 0.006(6) 0.003(5) -0.003(4)

loop_
_atom_site_label
_atom_site_fract_x
_atom_site_fract_y
_atom_site_fract_z
_atom_site_U_iso_or_equiv
_atom_site_thermal_displace_type
_atom_site_calc_flag
_atom_site_refinement_flags
_atom_site_occupancy
_atom_site_disorder_group
_atom_site_type_symbol
S1 -0.0198(3) 0.0325(2) 0.01537(15) 0.0542(6) Uani d . 1 . S
O1 0.0608(6) 0.1581(4) 0.0134(4) 0.0553(15) Uani d . 1 . O
O2 0.0794(6) -0.0027(4) -0.0944(4) 0.0504(14) Uani d . 1 . O
O3 -0.2179(7) 0.0353(5) -0.0021(4) 0.074(2) Uani d . 1 . O
C1 0.1766(9) 0.0891(6) -0.1517(5) 0.038(2) Uani d . 1 . C
C2 0.1073(9) 0.0882(5) -0.2654(5) 0.038(2) Uani d . 1 . C
H2 0.1482(9) 0.0248(5) -0.3086(5) 0.08(3) Uiso calc R 1 . H
C3 0.1199(11) 0.1962(6) -0.0913(5) 0.043(2) Uani d . 1 . C
H3 0.2329(11) 0.2411(6) -0.0816(5) 0.06(2) Uiso calc R 1 . H
C4 -0.0237(11) 0.2698(6) -0.1462(5) 0.055(2) Uani d . 1 . C
H4A -0.1403(11) 0.2658(6) -0.1075(5) 0.11(3) Uiso calc R 1 . H
H4B 0.0187(11) 0.3467(6) -0.1443(5) 0.11(3) Uiso calc R 1 . H
C5 -0.0578(9) 0.2359(6) -0.2608(6) 0.045(2) Uani d . 1 . C
H5 -0.1429(9) 0.2846(6) -0.3003(6) 0.08(3) Uiso calc R 1 . H
C6 -0.1047(10) 0.1110(6) -0.2648(6) 0.049(2) Uani d . 1 . C
H6A -0.1681(10) 0.0880(6) -0.3291(6) 0.050(14) Uiso calc R 1 . H
H6B -0.1684(10) 0.0834(6) -0.2023(6) 0.050(14) Uiso calc R 1 . H
C7 0.3830(10) 0.0619(7) -0.1418(6) 0.067(3) Uani d . 1 . C
H7A 0.4545(11) 0.117(2) -0.180(3) 0.060(13) Uiso calc R 1 . H
H7B 0.4065(14) -0.0108(16) -0.171(3) 0.060(13) Uiso calc R 1 . H
H7C 0.4181(16) 0.063(3) -0.0684(6) 0.060(13) Uiso calc R 1 . H
C8 0.1265(11) 0.2066(6) -0.3187(5) 0.047(2) Uani d . 1 . C
C9 0.2974(11) 0.2801(6) -0.3010(6) 0.059(2) Uani d . 1 . C
H9A 0.316(3) 0.291(2) -0.2264(6) 0.042(11) Uiso calc R 1 . H
H9B 0.279(2) 0.3512(12) -0.335(2) 0.042(11) Uiso calc R 1 . H
H9C 0.4051(14) 0.2444(15) -0.331(3) 0.042(11) Uiso calc R 1 . H
C10 0.1021(13) 0.1979(7) -0.4388(5) 0.065(3) Uani d . 1 . C
H10A -0.010(3) 0.157(3) -0.4544(5) 0.070(14) Uiso calc R 1 . H
H10B 0.207(3) 0.159(3) -0.4688(6) 0.070(14) Uiso calc R 1 . H
H10C 0.094(6) 0.2715(7) -0.4687(6) 0.070(14) Uiso calc R 1 . H

loop_
_atom_type_symbol
_atom_type_description
_atom_type_scat_dispersion_real
_atom_type_scat_dispersion_imag
_atom_type_scat_source
C C 0.0033 0.0016 'International Tables Vol C Tables 4.2.6.8 and 6.1.1.4'
H H 0.0000 0.0000 'International Tables Vol C Tables 4.2.6.8 and 6.1.1.4'
O O 0.0106 0.0060 'International Tables Vol C Tables 4.2.6.8 and 6.1.1.4'
S S 0.1246 0.1234 'International Tables Vol C Tables 4.2.6.8 and 6.1.1.4'

loop_
_geom_angle_atom_site_label_1
_geom_angle_atom_site_label_2
_geom_angle_atom_site_label_3
_geom_angle
_geom_angle_publ_flag
O3 S1 O1 109.3(3) yes
O3 S1 O2 108.1(3) yes
O1 S1 O2 94.1(3) yes
C3 O1 S1 114.2(4) yes
C1 O2 S1 115.6(4) yes
O2 C1 C2 107.5(5) yes
O2 C1 C7 104.9(5) yes
C2 C1 C7 113.3(6) yes
O2 C1 C3 104.4(5) yes
C2 C1 C3 112.7(6) yes
C7 C1 C3 113.1(6) yes
C1 C2 C6 108.5(6) yes
C1 C2 C8 111.6(5) yes
C6 C2 C8 85.9(6) yes
C1 C2 H2 115.7(4) ?
C6 C2 H2 115.7(4) ?
C8 C2 H2 115.7(4) ?
O1 C3 C4 113.3(6) yes
O1 C3 C1 105.3(5) yes
C4 C3 C1 115.7(5) yes
O1 C3 H3 107.4(3) ?
C4 C3 H3 107.4(4) ?
C1 C3 H3 107.4(4) ?
C5 C4 C3 112.8(6) yes
C5 C4 H4A 109.0(4) ?
C3 C4 H4A 109.0(4) ?
C5 C4 H4B 109.0(4) ?
C3 C4 H4B 109.0(4) ?
H4A C4 H4B 107.8 ?
C4 C5 C6 109.1(6) yes
C4 C5 C8 111.8(6) yes
C6 C5 C8 87.2(6) yes
C4 C5 H5 115.2(4) ?
C6 C5 H5 115.2(4) ?
C8 C5 H5 115.2(4) ?
C5 C6 C2 87.5(5) yes
C5 C6 H6A 114.1(4) ?
C2 C6 H6A 114.1(4) ?
C5 C6 H6B 114.1(4) ?
C2 C6 H6B 114.1(4) ?
H6A C6 H6B 111.3 ?
C1 C7 H7A 109.5(4) ?
C1 C7 H7B 109.5(4) ?
H7A C7 H7B 109.5 ?
C1 C7 H7C 109.5(4) ?
H7A C7 H7C 109.5 ?
H7B C7 H7C 109.5 ?
C9 C8 C10 106.0(6) ?
C9 C8 C5 119.1(6) ?
C10 C8 C5 112.6(6) ?
C9 C8 C2 121.8(6) ?
C10 C8 C2 110.6(6) ?
C5 C8 C2 85.9(5) ?
C8 C9 H9A 109.5(4) ?
C8 C9 H9B 109.5(4) ?
H9A C9 H9B 109.5 ?
C8 C9 H9C 109.5(4) ?
H9A C9 H9C 109.5 ?
H9B C9 H9C 109.5 ?
C8 C10 H10A 109.5(5) ?
C8 C10 H10B 109.5(5) ?
H10A C10 H10B 109.5 ?
C8 C10 H10C 109.5(4) ?
H10A C10 H10C 109.5 ?
H10B C10 H10C 109.5 ?

loop_
_geom_bond_atom_site_label_1
_geom_bond_atom_site_label_2
_geom_bond_site_symmetry_2
_geom_bond_distance
_geom_bond_publ_flag
S1 O3 . 1.439(5) yes
S1 O1 . 1.612(5) yes
S1 O2 . 1.614(5) yes
O1 C3 . 1.460(8) yes
O2 C1 . 1.489(7) yes
C1 C2 . 1.518(8) yes
C1 C7 . 1.522(9) yes
C1 C3 . 1.546(9) yes
C2 C6 . 1.545(9) yes
C2 C8 . 1.574(9) yes
C2 H2 . 0.98 ?
C3 C4 . 1.523(9) yes
C3 H3 . 0.98 ?
C4 C5 . 1.522(9) yes
C4 H4A . 0.97 ?
C4 H4B . 0.97 ?
C5 C6 . 1.534(10) yes
C5 C8 . 1.551(10) yes
C5 H5 . 0.98 ?
C6 H6A . 0.97 ?
C6 H6B . 0.97 ?
C7 H7A . 0.96 ?
C7 H7B . 0.96 ?
C7 H7C . 0.96 ?
C8 C9 . 1.526(10) yes
C8 C10 . 1.530(9) yes
C9 H9A . 0.96 ?
C9 H9B . 0.96 ?
C9 H9C . 0.96 ?
C10 H10A . 0.96 ?
C10 H10B . 0.96 ?
C10 H10C . 0.96 ?

loop_
_geom_torsion_atom_site_label_1
_geom_torsion_atom_site_label_2
_geom_torsion_atom_site_label_3
_geom_torsion_atom_site_label_4
_geom_torsion
O3 S1 O1 C3 -90.4(5)
O2 S1 O1 C3 20.4(5)
O3 S1 O2 C1 106.0(5)
O1 S1 O2 C1 -5.8(4)
S1 O2 C1 C2 -128.8(5)
S1 O2 C1 C7 110.4(5)
S1 O2 C1 C3 -8.9(6)
O2 C1 C2 C6 61.7(7)
C7 C1 C2 C6 177.2(6)
C3 C1 C2 C6 -52.7(7)
O2 C1 C2 C8 154.7(5)
C7 C1 C2 C8 -89.8(7)
C3 C1 C2 C8 40.2(8)
S1 O1 C3 C4 99.8(6)
S1 O1 C3 C1 -27.6(7)
O2 C1 C3 O1 21.1(7)
C2 C1 C3 O1 137.4(5)
C7 C1 C3 O1 -92.4(7)
O2 C1 C3 C4 -104.8(6)
C2 C1 C3 C4 11.5(8)
C7 C1 C3 C4 141.7(7)
O1 C3 C4 C5 -132.9(6)
C1 C3 C4 C5 -11.2(9)
C3 C4 C5 C6 52.8(8)
C3 C4 C5 C8 -41.9(8)
C4 C5 C6 C2 -84.3(6)
C8 C5 C6 C2 27.7(5)
C1 C2 C6 C5 84.2(6)
C8 C2 C6 C5 -27.3(5)
C4 C5 C8 C9 -42.2(9)
C6 C5 C8 C9 -151.6(7)
C4 C5 C8 C10 -167.1(6)
C6 C5 C8 C10 83.4(7)
C4 C5 C8 C2 82.2(6)
C6 C5 C8 C2 -27.2(5)
C1 C2 C8 C9 40.7(9)
C6 C2 C8 C9 148.9(7)
C1 C2 C8 C10 166.1(6)
C6 C2 C8 C10 -85.6(7)
C1 C2 C8 C5 -81.3(6)
C6 C2 C8 C5 27.0(5)

loop_
_cod_related_entry_id
_cod_related_entry_database
_cod_related_entry_code
1 ChemSpider 21187480
